data_2233049
loop_
_publ_author_name
'Vallejos, Javier'
'Brito, Iv\'an'
'C\'ardenas, Alejandro'
'Bolte, Michael'
'L\'opez-Rodr\'iguez, Mat\'ias'

_publ_section_title
;
 4-[3-(Isonicotinoyloxy)propoxycarbonyl]pyridinium diiodidoargentate(I)
;
_journal_coeditor_code ZL2424
_journal_issue 12
_journal_name_full 'Acta Crystallographica Section E'
_journal_page_first m1759
_journal_page_last m1760
_journal_paper_doi 10.1107/S1600536811047295
_journal_volume 67
_journal_year 2011
_chemical_formula_iupac '(C15 H15 N2 O4) [Ag I2]'
_chemical_formula_moiety 'C15 H15 N2 O4 +, Ag I2 -'
_chemical_formula_sum 'C15 H15 Ag I2 N2 O4'
_chemical_formula_weight 648.96
_chemical_name_systematic
;
4-[3-(Isonicotinoyloxy)propoxycarbonyl]pyridinium diiodidoargentate(I)
;
_space_group_IT_number 15
_symmetry_cell_setting monoclinic
_symmetry_space_group_name_Hall '-C 2yc'
_symmetry_space_group_name_H-M 'C 1 2/c 1'
_atom_sites_solution_hydrogens geom
_atom_sites_solution_primary direct
_atom_sites_solution_secondary difmap
_audit_creation_method SHELXL-97
_cell_angle_alpha 90.00
_cell_angle_beta 95.347(4)
_cell_angle_gamma 90.00
_cell_formula_units_Z 4
_cell_length_a 14.8788(7)
_cell_length_b 5.4712(3)
_cell_length_c 24.5008(11)
_cell_measurement_reflns_used 9489
_cell_measurement_temperature 173(2)
_cell_measurement_theta_max 27.5
_cell_measurement_theta_min 2.8
_cell_volume 1985.81(17)
_computing_cell_refinement 'X-AREA (Stoe & Cie, 2001)'
_computing_data_collection 'X-AREA (Stoe & Cie, 2001)'
_computing_data_reduction 'X-AREA (Stoe & Cie, 2001)'
_computing_molecular_graphics 'XP in SHELXTL (Sheldrick, 2008)'
_computing_publication_material 'SHELXL97 (Sheldrick, 2008)'
_computing_structure_refinement 'SHELXL97 (Sheldrick, 2008)'
_computing_structure_solution 'SHELXS97 (Sheldrick, 2008)'
_diffrn_ambient_temperature 173(2)
_diffrn_measured_fraction_theta_full 0.997
_diffrn_measured_fraction_theta_max 0.994
_diffrn_measurement_device_type 'Stoe IPDS II two-circle'
_diffrn_measurement_method \w
_diffrn_radiation_monochromator graphite
_diffrn_radiation_source 'fine-focus sealed tube'
_diffrn_radiation_type MoK\a
_diffrn_radiation_wavelength 0.71073
_diffrn_reflns_av_R_equivalents 0.0527
_diffrn_reflns_av_sigmaI/netI 0.0336
_diffrn_reflns_limit_h_max 18
_diffrn_reflns_limit_h_min -18
_diffrn_reflns_limit_k_max 6
_diffrn_reflns_limit_k_min -6
_diffrn_reflns_limit_l_max 31
_diffrn_reflns_limit_l_min -27
_diffrn_reflns_number 9000
_diffrn_reflns_theta_full 25.00
_diffrn_reflns_theta_max 27.08
_diffrn_reflns_theta_min 2.75
_diffrn_standards_number 0
_exptl_absorpt_coefficient_mu 4.144
_exptl_absorpt_correction_T_max 0.6821
_exptl_absorpt_correction_T_min 0.4625
_exptl_absorpt_correction_type multi-scan
_exptl_absorpt_process_details '(MULABS; Spek, 2009; Blessing, 1995)'
_exptl_crystal_colour red
_exptl_crystal_density_diffrn 2.171
_exptl_crystal_density_method 'not measured'
_exptl_crystal_description plate
_exptl_crystal_F_000 1216
_exptl_crystal_size_max 0.22
_exptl_crystal_size_mid 0.13
_exptl_crystal_size_min 0.10
_refine_diff_density_max 1.227
_refine_diff_density_min -0.757
_refine_ls_goodness_of_fit_ref 1.028
_refine_ls_hydrogen_treatment constr
_refine_ls_matrix_type full
_refine_ls_number_parameters 124
_refine_ls_number_reflns 2158
_refine_ls_number_restraints 0
_refine_ls_restrained_S_all 1.028
_refine_ls_R_factor_all 0.0479
_refine_ls_R_factor_gt 0.0411
_refine_ls_shift/su_max 0.000
_refine_ls_shift/su_mean 0.000
_refine_ls_structure_factor_coef Fsqd
_refine_ls_weighting_details 'calc w=1/[\s^2^(Fo^2^)+(0.0748P)^2^+3.0902P] where P=(Fo^2^+2Fc^2^)/3'
_refine_ls_weighting_scheme calc
_refine_ls_wR_factor_gt 0.1139
_refine_ls_wR_factor_ref 0.1189
_reflns_number_gt 1821
_reflns_number_total 2158
_reflns_threshold_expression I>2sigma(I)
_cod_data_source_file zl2424.cif
_cod_data_source_block I
_cod_original_sg_symbol_H-M 'C 2/c'
_cod_database_code 2233049
_cod_database_fobs_code 2233049

loop_
_symmetry_equiv_pos_as_xyz
'x, y, z'
'-x, y, -z+1/2'
'x+1/2, y+1/2, z'
'-x+1/2, y+1/2, -z+1/2'
'-x, -y, -z'
'x, -y, z-1/2'
'-x+1/2, -y+1/2, -z'
'x+1/2, -y+1/2, z-1/2'

loop_
_atom_site_type_symbol
_atom_site_label
_atom_site_fract_x
_atom_site_fract_y
_atom_site_fract_z
_atom_site_U_iso_or_equiv
_atom_site_adp_type
_atom_site_calc_flag
_atom_site_refinement_flags
_atom_site_occupancy
_atom_site_symmetry_multiplicity
_atom_site_disorder_assembly
_atom_site_disorder_group
Ag Ag1 0.0035(2) 0.5344(4) 0.50664(10) 0.0480(4) Uani d P 0.50 1 A -1
I I1 0.0644(2) 0.7876(5) 0.60644(12) 0.0697(6) Uani d P 0.50 1 A -1
I I2 -0.0570(2) 0.2745(6) 0.40629(12) 0.0707(6) Uani d P 0.50 1 A -1
O O1 0.10823(19) 0.3522(6) 0.79400(11) 0.0484(6) Uani d . 1 1 . .
O O2 0.1809(2) 0.0578(5) 0.75220(11) 0.0488(7) Uani d . 1 1 . .
C C1 0.1569(2) 0.1523(7) 0.79293(15) 0.0378(7) Uani d . 1 1 . .
C C2 0.0819(3) 0.4755(8) 0.74215(17) 0.0467(9) Uani d . 1 1 . .
H H2A 0.0679 0.3539 0.7126 0.056 Uiso calc R 1 1 . .
H H2B 0.1315 0.5813 0.7318 0.056 Uiso calc R 1 1 . .
C C3 0.0000 0.6262(11) 0.7500 0.0485(12) Uani d S 1 2 . .
H H3A -0.0133 0.7329 0.7176 0.058 Uiso d R 1 1 . .
C C11 0.1794(2) 0.0487(7) 0.84926(15) 0.0389(7) Uani d . 1 1 . .
C C12 0.2319(3) -0.1588(8) 0.85514(16) 0.0466(8) Uani d . 1 1 . .
H H12 0.2521 -0.2369 0.8239 0.056 Uiso calc R 1 1 . .
C C13 0.2549(4) -0.2519(8) 0.90675(19) 0.0539(10) Uani d . 1 1 . .
H H13 0.2926 -0.3921 0.9110 0.065 Uiso calc R 1 1 . .
N N14 0.2250(3) -0.1481(8) 0.95113(14) 0.0548(9) Uani d . 1 1 . .
H H14 0.2395 -0.2113 0.9838 0.066 Uiso calc PR 0.50 1 . .
C C15 0.1735(3) 0.0493(9) 0.94599(18) 0.0554(10) Uani d . 1 1 . .
H H15 0.1531 0.1200 0.9780 0.066 Uiso calc R 1 1 . .
C C16 0.1487(3) 0.1559(9) 0.89617(17) 0.0496(9) Uani d . 1 1 . .
H H16 0.1118 0.2980 0.8935 0.060 Uiso calc R 1 1 . .

loop_
_atom_site_aniso_label
_atom_site_aniso_U_11
_atom_site_aniso_U_22
_atom_site_aniso_U_33
_atom_site_aniso_U_12
_atom_site_aniso_U_13
_atom_site_aniso_U_23
Ag1 0.0385(5) 0.0570(12) 0.0501(11) 0.0024(7) 0.0122(7) 0.0237(7)
I1 0.0575(7) 0.0881(15) 0.0641(12) 0.0079(8) 0.0091(7) 0.0217(8)
I2 0.0617(7) 0.0853(14) 0.0660(13) -0.0011(7) 0.0104(8) 0.0195(8)
O1 0.0526(15) 0.0558(16) 0.0368(13) 0.0087(13) 0.0033(11) -0.0008(12)
O2 0.0654(18) 0.0475(15) 0.0346(13) 0.0040(13) 0.0098(12) 0.0017(12)
C1 0.0356(16) 0.0426(18) 0.0354(17) -0.0036(14) 0.0042(13) -0.0003(15)
C2 0.043(2) 0.052(2) 0.045(2) 0.0030(16) 0.0026(16) 0.0053(17)
C3 0.041(3) 0.048(3) 0.056(3) 0.000 0.003(2) 0.000
C11 0.0388(17) 0.0441(18) 0.0345(17) -0.0064(14) 0.0069(13) -0.0018(15)
C12 0.056(2) 0.046(2) 0.0383(19) -0.0009(17) 0.0077(16) -0.0010(16)
C13 0.071(3) 0.047(2) 0.043(2) 0.0023(18) 0.0070(19) 0.0031(17)
N14 0.067(2) 0.061(2) 0.0355(17) -0.0051(19) 0.0039(15) 0.0048(16)
C15 0.060(2) 0.072(3) 0.0348(19) -0.003(2) 0.0105(17) -0.006(2)
C16 0.051(2) 0.061(2) 0.0378(19) 0.0045(19) 0.0076(15) -0.0029(18)

loop_
_atom_type_symbol
_atom_type_description
_atom_type_scat_dispersion_real
_atom_type_scat_dispersion_imag
_atom_type_scat_source
C C 0.0033 0.0016 'International Tables Vol C Tables 4.2.6.8 and 6.1.1.4'
H H 0.0000 0.0000 'International Tables Vol C Tables 4.2.6.8 and 6.1.1.4'
Ag Ag -0.8971 1.1015 'International Tables Vol C Tables 4.2.6.8 and 6.1.1.4'
I I -0.4742 1.8119 'International Tables Vol C Tables 4.2.6.8 and 6.1.1.4'
N N 0.0061 0.0033 'International Tables Vol C Tables 4.2.6.8 and 6.1.1.4'
O O 0.0106 0.0060 'International Tables Vol C Tables 4.2.6.8 and 6.1.1.4'

loop_
_geom_angle_atom_site_label_1
_geom_angle_atom_site_label_2
_geom_angle_atom_site_label_3
_geom_angle_site_symmetry_1
_geom_angle_site_symmetry_3
_geom_angle
I1 Ag1 I2 . . 179.44(19)
C1 O1 C2 . . 118.1(3)
O2 C1 O1 . . 125.4(3)
O2 C1 C11 . . 122.8(3)
O1 C1 C11 . . 111.9(3)
O1 C2 C3 . . 107.4(3)
O1 C2 H2A . . 110.2
C3 C2 H2A . . 110.2
O1 C2 H2B . . 110.2
C3 C2 H2B . . 110.2
H2A C2 H2B . . 108.5
C2 C3 C2 . 2_556 113.2(5)
C2 C3 H3A . . 109.0
C2 C3 H3A 2_556 . 108.8
C12 C11 C16 . . 118.9(4)
C12 C11 C1 . . 118.9(3)
C16 C11 C1 . . 122.2(4)
C13 C12 C11 . . 119.4(4)
C13 C12 H12 . . 120.3
C11 C12 H12 . . 120.3
N14 C13 C12 . . 121.1(4)
N14 C13 H13 . . 119.5
C12 C13 H13 . . 119.5
C15 N14 C13 . . 120.2(4)
C15 N14 H14 . . 119.9
C13 N14 H14 . . 119.9
N14 C15 C16 . . 122.5(4)
N14 C15 H15 . . 118.8
C16 C15 H15 . . 118.8
C15 C16 C11 . . 118.0(4)
C15 C16 H16 . . 121.0
C11 C16 H16 . . 121.0

loop_
_geom_bond_atom_site_label_1
_geom_bond_atom_site_label_2
_geom_bond_site_symmetry_2
_geom_bond_distance
Ag1 I1 . 2.882(3)
Ag1 I2 . 2.909(3)
O1 C1 . 1.313(5)
O1 C2 . 1.459(5)
O2 C1 . 1.207(5)
C1 C11 . 1.501(5)
C2 C3 . 1.498(5)
C2 H2A . 0.9900
C2 H2B . 0.9900
C3 C2 2_556 1.498(5)
C3 H3A . 0.9900
C11 C12 . 1.378(6)
C11 C16 . 1.404(5)
C12 C13 . 1.376(6)
C12 H12 . 0.9500
C13 N14 . 1.339(6)
C13 H13 . 0.9500
N14 C15 . 1.322(6)
N14 H14 . 0.8800
C15 C16 . 1.372(6)
C15 H15 . 0.9500
C16 H16 . 0.9500

loop_
_geom_hbond_atom_site_label_D
_geom_hbond_atom_site_label_H
_geom_hbond_atom_site_label_A
_geom_hbond_site_symmetry_A
_geom_hbond_distance_DH
_geom_hbond_distance_HA
_geom_hbond_distance_DA
_geom_hbond_angle_DHA
N14 H14 N14 7_547 0.88 1.80 2.684(7) 176.3

loop_
_geom_torsion_atom_site_label_1
_geom_torsion_atom_site_label_2
_geom_torsion_atom_site_label_3
_geom_torsion_atom_site_label_4
_geom_torsion_site_symmetry_4
_geom_torsion
C2 O1 C1 O2 . -1.3(6)
C2 O1 C1 C11 . 179.4(3)
C1 O1 C2 C3 . 157.3(4)
O1 C2 C3 C2 2_556 -68.0(3)
O2 C1 C11 C12 . 2.1(6)
O1 C1 C11 C12 . -178.6(3)
O2 C1 C11 C16 . -177.9(4)
O1 C1 C11 C16 . 1.4(5)
C16 C11 C12 C13 . -1.7(6)
C1 C11 C12 C13 . 178.3(4)
C11 C12 C13 N14 . 1.9(7)
C12 C13 N14 C15 . -1.0(7)
C13 N14 C15 C16 . 0.0(7)
N14 C15 C16 C11 . 0.2(7)
C12 C11 C16 C15 . 0.7(6)
C1 C11 C16 C15 . -179.3(4)
